data_7218190
loop_
_publ_author_name
'Cao, Tingting'
'Peng, Yanqiang'
'Liu, Ting'
'Wang, Suna'
'Dou, Jianmin'
'Li, Yunwu'
'Zhou, Changhui'
'Li, Dacheng'
'Bai, Junfeng'

_publ_section_title
;
 Assembly of a series of d10coordination polymers of pamoic acid through a
 mixed-ligand synthetic strategy: syntheses, structures and fluorescence
 properties
;
_journal_issue 46
_journal_name_full CrystEngComm
_journal_page_first 10658
_journal_paper_doi 10.1039/C4CE01356E
_journal_volume 16
_journal_year 2014
_chemical_formula_sum 'C33 H30 Cd N4 O7'
_chemical_formula_weight 707.01
_chemical_name_systematic
; 
 ? 
;
_space_group_IT_number 2
_symmetry_cell_setting triclinic
_symmetry_space_group_name_Hall '-P 1'
_symmetry_space_group_name_H-M 'P -1'
_atom_sites_solution_hydrogens geom
_atom_sites_solution_primary direct
_atom_sites_solution_secondary difmap
_audit_creation_method SHELXL-97
_cell_angle_alpha 71.1410(10)
_cell_angle_beta 86.977(2)
_cell_angle_gamma 69.7960(10)
_cell_formula_units_Z 2
_cell_length_a 11.0849(13)
_cell_length_b 11.6224(14)
_cell_length_c 13.0516(15)
_cell_measurement_reflns_used 1168
_cell_measurement_temperature 298(2)
_cell_measurement_theta_max 18.361
_cell_measurement_theta_min 2.462
_cell_volume 1490.0(3)
_computing_cell_refinement 'Bruker SMART'
_computing_data_collection 'Bruker SMART'
_computing_data_reduction 'Bruker SHELXTL'
_computing_molecular_graphics 'Bruker SHELXTL'
_computing_publication_material 'Bruker SHELXTL'
_computing_structure_refinement 'SHELXL-97 (Sheldrick, 1997)'
_computing_structure_solution 'SHELXS-97 (Sheldrick, 1990)'
_diffrn_ambient_temperature 298(2)
_diffrn_measured_fraction_theta_full 0.986
_diffrn_measured_fraction_theta_max 0.986
_diffrn_measurement_device_type 'CCD area detector'
_diffrn_measurement_method 'phi and omega scans'
_diffrn_radiation_monochromator graphite
_diffrn_radiation_source 'fine-focus sealed tube'
_diffrn_radiation_type MoK\a
_diffrn_radiation_wavelength 0.71073
_diffrn_reflns_av_R_equivalents 0.0456
_diffrn_reflns_av_sigmaI/netI 0.1397
_diffrn_reflns_limit_h_max 13
_diffrn_reflns_limit_h_min -12
_diffrn_reflns_limit_k_max 11
_diffrn_reflns_limit_k_min -13
_diffrn_reflns_limit_l_max 15
_diffrn_reflns_limit_l_min -15
_diffrn_reflns_number 7930
_diffrn_reflns_theta_full 25.01
_diffrn_reflns_theta_max 25.01
_diffrn_reflns_theta_min 1.65
_exptl_absorpt_coefficient_mu 0.790
_exptl_absorpt_correction_T_max 0.9323
_exptl_absorpt_correction_T_min 0.8644
_exptl_absorpt_correction_type multi-scan
_exptl_absorpt_process_details sadabs
_exptl_crystal_colour colorless
_exptl_crystal_density_diffrn 1.576
_exptl_crystal_density_method 'not measured'
_exptl_crystal_description block
_exptl_crystal_F_000 720
_exptl_crystal_size_max 0.19
_exptl_crystal_size_mid 0.11
_exptl_crystal_size_min 0.09
_refine_diff_density_max 0.532
_refine_diff_density_min -0.443
_refine_diff_density_rms 0.076
_refine_ls_extinction_method none
_refine_ls_goodness_of_fit_ref 0.838
_refine_ls_hydrogen_treatment constr
_refine_ls_matrix_type full
_refine_ls_number_parameters 406
_refine_ls_number_reflns 5182
_refine_ls_number_restraints 0
_refine_ls_restrained_S_all 0.838
_refine_ls_R_factor_all 0.1181
_refine_ls_R_factor_gt 0.0556
_refine_ls_shift/su_max 0.001
_refine_ls_shift/su_mean 0.000
_refine_ls_structure_factor_coef Fsqd
_refine_ls_weighting_details 'calc w=1/[\s^2^(Fo^2^)+(0.0289P)^2^+0.0000P] where P=(Fo^2^+2Fc^2^)/3'
_refine_ls_weighting_scheme calc
_refine_ls_wR_factor_gt 0.0863
_refine_ls_wR_factor_ref 0.1031
_reflns_number_gt 2655
_reflns_number_total 5182
_reflns_threshold_expression >2sigma(I)
_cod_data_source_file c4ce01356e2.cif
_cod_data_source_block 1004654
_cod_depositor_comments
;
The following automatic conversions were performed:

'_symmetry_cell_setting' value 'Triclinic' changed to 'triclinic'
according to
/usr/data/users/saulius/crontab/automatic-downloads/rss-feeds/RSC/lib/dictionaries/cif_core.dic
dictionary named 'cif_core.dic' version 2.4.2 from 2011-04-26.

Automatic conversion script
Id: cif_fix_values 2827 2014-09-09 07:05:25Z andrius 

 Adding full bibliography for 7218186--7218193.cif.
;
_cod_original_sg_symbol_H-M 'P-1   '
_cod_database_code 7218190

loop_
_symmetry_equiv_pos_as_xyz
'x, y, z'
'-x, -y, -z'

loop_
_atom_site_label
_atom_site_type_symbol
_atom_site_fract_x
_atom_site_fract_y
_atom_site_fract_z
_atom_site_U_iso_or_equiv
_atom_site_adp_type
_atom_site_occupancy
_atom_site_symmetry_multiplicity
_atom_site_calc_flag
_atom_site_refinement_flags
Cd1 Cd 0.49115(5) 0.20208(5) 1.13691(4) 0.05424(19) Uani 1 1 d .
O1 O 0.5951(4) 0.2147(4) 0.9773(3) 0.0634(13) Uani 1 1 d .
O2 O 0.6777(5) 0.3691(5) 0.9581(4) 0.0805(16) Uani 1 1 d .
O3 O 0.8275(4) 0.4148(4) 0.8084(3) 0.0625(13) Uani 1 1 d .
H3 H 0.7924 0.4156 0.8652 0.094 Uiso 1 1 calc R
O4 O 1.3199(4) -0.0279(4) 0.7584(4) 0.0718(14) Uani 1 1 d .
O5 O 1.4636(5) 0.0172(4) 0.8318(4) 0.0671(13) Uani 1 1 d .
O6 O 1.1154(4) 0.1537(4) 0.6561(3) 0.0646(13) Uani 1 1 d .
H6 H 1.1735 0.0829 0.6718 0.097 Uiso 1 1 calc R
O7 O 0.5325(6) 0.3896(5) 1.1168(4) 0.121(2) Uani 1 1 d .
H7A H 0.5807 0.3825 1.0647 0.146 Uiso 1 1 d R
H7B H 0.4700 0.4611 1.0948 0.146 Uiso 1 1 d R
N1 N 0.4213(6) 0.2446(6) 1.2905(5) 0.078(2) Uani 1 1 d .
N2 N 0.4009(6) 0.3160(6) 1.4288(5) 0.0773(19) Uani 1 1 d .
N3 N 0.2977(5) 0.2301(5) 1.0699(4) 0.0475(13) Uani 1 1 d .
N4 N 0.1561(6) 0.1771(6) 1.0019(4) 0.0556(15) Uani 1 1 d .
C1 C 0.6590(6) 0.2823(7) 0.9280(5) 0.0526(17) Uani 1 1 d .
C2 C 0.8506(6) 0.3164(6) 0.6738(5) 0.0458(16) Uani 1 1 d .
C3 C 0.7971(6) 0.3324(6) 0.7680(5) 0.0471(16) Uani 1 1 d .
C4 C 0.7144(6) 0.2667(5) 0.8243(5) 0.0421(15) Uani 1 1 d .
C5 C 0.6826(6) 0.1885(6) 0.7806(5) 0.0532(18) Uani 1 1 d .
H5 H 0.6282 0.1451 0.8166 0.064 Uiso 1 1 calc R
C6 C 0.7304(7) 0.1716(6) 0.6818(5) 0.0592(19) Uani 1 1 d .
C7 C 0.8160(6) 0.2353(6) 0.6291(5) 0.0514(17) Uani 1 1 d .
C8 C 0.8604(7) 0.2160(7) 0.5302(5) 0.073(2) Uani 1 1 d .
H8 H 0.9179 0.2549 0.4937 0.087 Uiso 1 1 calc R
C9 C 0.8206(8) 0.1414(8) 0.4873(6) 0.095(3) Uani 1 1 d .
H9 H 0.8500 0.1315 0.4215 0.114 Uiso 1 1 calc R
C10 C 0.7354(9) 0.0792(8) 0.5419(7) 0.108(3) Uani 1 1 d .
H10 H 0.7094 0.0280 0.5123 0.129 Uiso 1 1 calc R
C11 C 0.6919(8) 0.0941(7) 0.6365(6) 0.082(3) Uani 1 1 d .
H11 H 0.6359 0.0528 0.6723 0.098 Uiso 1 1 calc R
C12 C 0.9331(6) 0.3956(6) 0.6184(5) 0.0531(17) Uani 1 1 d .
H12A H 0.9468 0.3889 0.5462 0.064 Uiso 1 1 calc R
H12B H 0.8853 0.4858 0.6100 0.064 Uiso 1 1 calc R
C13 C 1.3592(7) 0.0525(7) 0.7796(5) 0.0547(19) Uani 1 1 d .
C14 C 1.0627(6) 0.3584(6) 0.6751(5) 0.0478(17) Uani 1 1 d .
C15 C 1.1511(7) 0.2356(7) 0.6935(5) 0.0496(17) Uani 1 1 d .
C16 C 1.2746(6) 0.1912(7) 0.7467(5) 0.0480(17) Uani 1 1 d .
C17 C 1.3091(6) 0.2784(7) 0.7772(5) 0.0511(17) Uani 1 1 d .
H17 H 1.3908 0.2521 0.8102 0.061 Uiso 1 1 calc R
C18 C 1.2262(7) 0.4051(7) 0.7606(5) 0.0530(18) Uani 1 1 d .
C19 C 1.1003(7) 0.4459(7) 0.7116(5) 0.0507(18) Uani 1 1 d .
C20 C 1.0169(7) 0.5725(7) 0.7019(5) 0.0584(19) Uani 1 1 d .
H20 H 0.9334 0.6014 0.6715 0.070 Uiso 1 1 calc R
C21 C 1.0570(8) 0.6534(7) 0.7365(6) 0.070(2) Uani 1 1 d .
H21 H 1.0005 0.7369 0.7281 0.084 Uiso 1 1 calc R
C22 C 1.1813(8) 0.6135(8) 0.7844(6) 0.073(2) Uani 1 1 d .
H22 H 1.2067 0.6695 0.8081 0.088 Uiso 1 1 calc R
C23 C 1.2637(7) 0.4924(7) 0.7956(5) 0.064(2) Uani 1 1 d .
H23 H 1.3465 0.4657 0.8268 0.077 Uiso 1 1 calc R
C24 C 0.4558(8) 0.3130(8) 1.3378(6) 0.087(3) Uani 1 1 d .
H24 H 0.5136 0.3554 1.3096 0.104 Uiso 1 1 calc R
C25 C 0.3329(9) 0.2100(8) 1.3527(8) 0.105(3) Uani 1 1 d .
H25 H 0.2864 0.1630 1.3389 0.127 Uiso 1 1 calc R
C26 C 0.3199(10) 0.2525(8) 1.4385(7) 0.111(3) Uani 1 1 d .
H26 H 0.2648 0.2398 1.4938 0.134 Uiso 1 1 calc R
C27 C 0.4158(8) 0.3825(8) 1.5039(6) 0.093(3) Uani 1 1 d .
H27A H 0.3314 0.4357 1.5172 0.111 Uiso 1 1 calc R
H27B H 0.4561 0.3183 1.5727 0.111 Uiso 1 1 calc R
C28 C 0.4940(8) 0.4643(7) 1.4607(6) 0.077(2) Uani 1 1 d .
H28A H 0.4550 0.5275 1.3912 0.092 Uiso 1 1 calc R
H28B H 0.5793 0.4109 1.4491 0.092 Uiso 1 1 calc R
C29 C 0.2794(7) 0.1446(6) 1.0332(5) 0.0537(18) Uani 1 1 d .
H29 H 0.3446 0.0702 1.0294 0.064 Uiso 1 1 calc R
C30 C 0.0903(7) 0.2895(7) 1.0201(6) 0.075(2) Uani 1 1 d .
H30 H 0.0024 0.3356 1.0069 0.089 Uiso 1 1 calc R
C31 C 0.1788(7) 0.3208(7) 1.0614(6) 0.070(2) Uani 1 1 d .
H31 H 0.1608 0.3946 1.0813 0.084 Uiso 1 1 calc R
C32 C 0.1044(6) 0.1034(6) 0.9557(5) 0.0626(19) Uani 1 1 d .
H32A H 0.1758 0.0363 0.9395 0.075 Uiso 1 1 calc R
H32B H 0.0561 0.1610 0.8877 0.075 Uiso 1 1 calc R
C33 C 0.0197(6) 0.0418(6) 1.0266(5) 0.0580(18) Uani 1 1 d .
H33A H -0.0566 0.1082 1.0378 0.070 Uiso 1 1 calc R
H33B H 0.0648 -0.0120 1.0967 0.070 Uiso 1 1 calc R

loop_
_atom_site_aniso_label
_atom_site_aniso_U_11
_atom_site_aniso_U_22
_atom_site_aniso_U_33
_atom_site_aniso_U_23
_atom_site_aniso_U_13
_atom_site_aniso_U_12
Cd1 0.0532(3) 0.0656(4) 0.0567(3) -0.0308(3) 0.0099(2) -0.0267(3)
O1 0.073(3) 0.086(4) 0.056(3) -0.037(3) 0.033(3) -0.048(3)
O2 0.090(4) 0.087(4) 0.107(4) -0.068(3) 0.044(3) -0.055(3)
O3 0.058(3) 0.075(3) 0.073(3) -0.035(3) 0.014(3) -0.036(3)
O4 0.063(3) 0.066(3) 0.101(4) -0.047(3) 0.007(3) -0.022(3)
O5 0.052(3) 0.058(3) 0.084(4) -0.020(3) -0.003(3) -0.012(3)
O6 0.061(3) 0.069(3) 0.075(3) -0.036(3) 0.001(3) -0.025(3)
O7 0.146(6) 0.140(5) 0.124(5) -0.076(4) 0.045(4) -0.080(5)
N1 0.076(5) 0.103(5) 0.087(5) -0.067(4) 0.023(4) -0.038(4)
N2 0.090(5) 0.089(5) 0.071(5) -0.049(4) 0.007(4) -0.031(4)
N3 0.047(4) 0.047(4) 0.055(3) -0.022(3) 0.002(3) -0.018(3)
N4 0.053(4) 0.070(4) 0.057(4) -0.026(3) 0.001(3) -0.032(3)
C1 0.041(4) 0.059(5) 0.054(5) -0.021(4) 0.008(4) -0.012(4)
C2 0.038(4) 0.051(4) 0.042(4) -0.008(3) 0.003(3) -0.014(3)
C3 0.037(4) 0.043(4) 0.061(5) -0.015(4) 0.003(3) -0.014(3)
C4 0.042(4) 0.038(4) 0.042(4) -0.006(3) 0.005(3) -0.014(3)
C5 0.059(5) 0.051(4) 0.058(5) -0.020(4) 0.015(4) -0.028(4)
C6 0.065(5) 0.061(5) 0.067(5) -0.029(4) 0.020(4) -0.035(4)
C7 0.056(5) 0.054(5) 0.046(4) -0.014(4) 0.012(4) -0.025(4)
C8 0.094(6) 0.084(6) 0.059(5) -0.026(4) 0.021(5) -0.053(5)
C9 0.131(8) 0.118(7) 0.070(6) -0.052(5) 0.050(6) -0.071(6)
C10 0.161(10) 0.138(8) 0.089(7) -0.066(6) 0.052(7) -0.108(8)
C11 0.117(7) 0.094(6) 0.074(6) -0.044(5) 0.036(5) -0.073(6)
C12 0.053(5) 0.051(4) 0.052(4) -0.009(3) 0.007(4) -0.023(4)
C13 0.044(5) 0.068(6) 0.052(5) -0.023(4) 0.019(4) -0.018(5)
C14 0.041(4) 0.053(5) 0.046(4) -0.011(4) 0.013(3) -0.019(4)
C15 0.054(5) 0.055(5) 0.043(4) -0.014(4) 0.007(4) -0.026(4)
C16 0.045(4) 0.056(5) 0.048(4) -0.020(4) 0.012(4) -0.022(4)
C17 0.035(4) 0.069(5) 0.052(4) -0.020(4) 0.009(3) -0.022(4)
C18 0.054(5) 0.059(5) 0.056(5) -0.022(4) 0.010(4) -0.029(4)
C19 0.056(5) 0.054(5) 0.044(4) -0.014(4) 0.017(4) -0.026(4)
C20 0.059(5) 0.060(5) 0.057(5) -0.014(4) 0.014(4) -0.027(4)
C21 0.086(7) 0.051(5) 0.072(6) -0.023(4) 0.016(5) -0.022(5)
C22 0.085(6) 0.071(6) 0.079(6) -0.033(5) 0.007(5) -0.038(5)
C23 0.063(5) 0.061(5) 0.072(5) -0.021(4) 0.005(4) -0.029(5)
C24 0.102(7) 0.123(7) 0.067(6) -0.060(5) 0.013(5) -0.052(6)
C25 0.136(9) 0.103(7) 0.118(8) -0.070(7) 0.027(7) -0.061(7)
C26 0.158(10) 0.111(8) 0.104(8) -0.066(6) 0.043(7) -0.070(7)
C27 0.109(7) 0.120(7) 0.073(6) -0.063(5) 0.009(5) -0.040(6)
C28 0.089(6) 0.095(6) 0.060(5) -0.047(4) 0.001(5) -0.029(5)
C29 0.050(5) 0.057(5) 0.054(4) -0.020(4) 0.004(4) -0.016(4)
C30 0.043(5) 0.075(6) 0.107(7) -0.045(5) 0.009(5) -0.009(5)
C31 0.056(5) 0.066(6) 0.100(6) -0.044(5) 0.009(5) -0.019(5)
C32 0.062(5) 0.078(5) 0.061(5) -0.028(4) 0.007(4) -0.037(4)
C33 0.052(4) 0.079(5) 0.054(4) -0.025(4) 0.007(4) -0.034(4)

loop_
_atom_type_symbol
_atom_type_description
_atom_type_scat_dispersion_real
_atom_type_scat_dispersion_imag
_atom_type_scat_source
C C 0.0033 0.0016 'International Tables Vol C Tables 4.2.6.8 and 6.1.1.4'
H H 0.0000 0.0000 'International Tables Vol C Tables 4.2.6.8 and 6.1.1.4'
N N 0.0061 0.0033 'International Tables Vol C Tables 4.2.6.8 and 6.1.1.4'
O O 0.0106 0.0060 'International Tables Vol C Tables 4.2.6.8 and 6.1.1.4'
Cd Cd -0.8075 1.2024 'International Tables Vol C Tables 4.2.6.8 and 6.1.1.4'

loop_
_geom_angle_atom_site_label_1
_geom_angle_atom_site_label_2
_geom_angle_atom_site_label_3
_geom_angle
_geom_angle_site_symmetry_1
_geom_angle_site_symmetry_3
N3 Cd1 N1 95.7(2) . .
N3 Cd1 O7 115.7(2) . .
N1 Cd1 O7 77.5(2) . .
N3 Cd1 O1 97.33(16) . .
N1 Cd1 O1 159.07(19) . .
O7 Cd1 O1 82.06(16) . .
N3 Cd1 O5 85.87(18) . 2_757
N1 Cd1 O5 108.0(2) . 2_757
O7 Cd1 O5 157.51(19) . 2_757
O1 Cd1 O5 89.25(15) . 2_757
N3 Cd1 O4 139.54(16) . 2_757
N1 Cd1 O4 89.1(2) . 2_757
O7 Cd1 O4 104.57(19) . 2_757
O1 Cd1 O4 91.51(16) . 2_757
O5 Cd1 O4 54.73(15) 2_757 2_757
N3 Cd1 C13 112.7(2) . 2_757
N1 Cd1 C13 100.3(2) . 2_757
O7 Cd1 C13 131.5(2) . 2_757
O1 Cd1 C13 89.61(16) . 2_757
O5 Cd1 C13 27.09(16) 2_757 2_757
O4 Cd1 C13 27.67(16) 2_757 2_757
C1 O1 Cd1 132.5(4) . .
C3 O3 H3 109.5 . .
C13 O4 Cd1 88.8(4) . 2_757
C13 O5 Cd1 94.8(4) . 2_757
C15 O6 H6 109.5 . .
Cd1 O7 H7A 94.0 . .
Cd1 O7 H7B 117.6 . .
H7A O7 H7B 108.4 . .
C24 N1 C25 103.4(6) . .
C24 N1 Cd1 128.1(6) . .
C25 N1 Cd1 128.5(5) . .
C24 N2 C26 105.8(6) . .
C24 N2 C27 129.0(7) . .
C26 N2 C27 125.1(7) . .
C29 N3 C31 104.3(6) . .
C29 N3 Cd1 121.7(5) . .
C31 N3 Cd1 133.9(5) . .
C29 N4 C30 107.3(5) . .
C29 N4 C32 125.4(6) . .
C30 N4 C32 127.2(6) . .
O1 C1 O2 124.2(6) . .
O1 C1 C4 119.2(6) . .
O2 C1 C4 116.6(6) . .
C3 C2 C7 118.0(5) . .
C3 C2 C12 118.3(5) . .
C7 C2 C12 123.5(5) . .
O3 C3 C2 117.5(5) . .
O3 C3 C4 119.6(5) . .
C2 C3 C4 122.9(5) . .
C5 C4 C3 118.4(5) . .
C5 C4 C1 119.0(5) . .
C3 C4 C1 122.6(5) . .
C4 C5 C6 121.5(6) . .
C4 C5 H5 119.2 . .
C6 C5 H5 119.2 . .
C11 C6 C5 120.3(6) . .
C11 C6 C7 120.9(6) . .
C5 C6 C7 118.8(6) . .
C8 C7 C2 123.0(6) . .
C8 C7 C6 116.6(6) . .
C2 C7 C6 120.3(6) . .
C9 C8 C7 121.3(6) . .
C9 C8 H8 119.3 . .
C7 C8 H8 119.3 . .
C8 C9 C10 120.6(7) . .
C8 C9 H9 119.7 . .
C10 C9 H9 119.7 . .
C11 C10 C9 120.0(7) . .
C11 C10 H10 120.0 . .
C9 C10 H10 120.0 . .
C10 C11 C6 120.5(7) . .
C10 C11 H11 119.7 . .
C6 C11 H11 119.7 . .
C14 C12 C2 116.1(5) . .
C14 C12 H12A 108.3 . .
C2 C12 H12A 108.3 . .
C14 C12 H12B 108.3 . .
C2 C12 H12B 108.3 . .
H12A C12 H12B 107.4 . .
O5 C13 O4 121.5(7) . .
O5 C13 C16 119.4(6) . .
O4 C13 C16 118.9(7) . .
O5 C13 Cd1 58.1(4) . 2_757
O4 C13 Cd1 63.5(4) . 2_757
C16 C13 Cd1 173.6(4) . 2_757
C15 C14 C19 117.1(6) . .
C15 C14 C12 119.8(6) . .
C19 C14 C12 123.1(6) . .
O6 C15 C14 116.7(6) . .
O6 C15 C16 119.3(6) . .
C14 C15 C16 124.0(6) . .
C17 C16 C15 117.4(7) . .
C17 C16 C13 120.3(7) . .
C15 C16 C13 122.0(6) . .
C16 C17 C18 122.4(6) . .
C16 C17 H17 118.8 . .
C18 C17 H17 118.8 . .
C17 C18 C23 121.1(7) . .
C17 C18 C19 119.2(6) . .
C23 C18 C19 119.7(7) . .
C20 C19 C18 117.4(6) . .
C20 C19 C14 122.8(7) . .
C18 C19 C14 119.8(7) . .
C21 C20 C19 121.0(7) . .
C21 C20 H20 119.5 . .
C19 C20 H20 119.5 . .
C20 C21 C22 121.6(7) . .
C20 C21 H21 119.2 . .
C22 C21 H21 119.2 . .
C23 C22 C21 119.1(7) . .
C23 C22 H22 120.5 . .
C21 C22 H22 120.5 . .
C22 C23 C18 121.2(7) . .
C22 C23 H23 119.4 . .
C18 C23 H23 119.4 . .
N1 C24 N2 113.5(7) . .
N1 C24 H24 123.3 . .
N2 C24 H24 123.3 . .
N1 C25 C26 110.5(8) . .
N1 C25 H25 124.7 . .
C26 C25 H25 124.7 . .
N2 C26 C25 106.6(8) . .
N2 C26 H26 126.7 . .
C25 C26 H26 126.7 . .
C28 C27 N2 112.0(6) . .
C28 C27 H27A 109.2 . .
N2 C27 H27A 109.2 . .
C28 C27 H27B 109.2 . .
N2 C27 H27B 109.2 . .
H27A C27 H27B 107.9 . .
C27 C28 C28 111.3(7) . 2_668
C27 C28 H28A 109.4 . .
C28 C28 H28A 109.4 2_668 .
C27 C28 H28B 109.4 . .
C28 C28 H28B 109.4 2_668 .
H28A C28 H28B 108.0 . .
N3 C29 N4 111.9(6) . .
N3 C29 H29 124.0 . .
N4 C29 H29 124.0 . .
C31 C30 N4 105.5(6) . .
C31 C30 H30 127.2 . .
N4 C30 H30 127.2 . .
C30 C31 N3 110.9(6) . .
C30 C31 H31 124.6 . .
N3 C31 H31 124.6 . .
N4 C32 C33 114.5(5) . .
N4 C32 H32A 108.6 . .
C33 C32 H32A 108.6 . .
N4 C32 H32B 108.6 . .
C33 C32 H32B 108.6 . .
H32A C32 H32B 107.6 . .
C32 C33 C33 109.7(6) . 2_557
C32 C33 H33A 109.7 . .
C33 C33 H33A 109.7 2_557 .
C32 C33 H33B 109.7 . .
C33 C33 H33B 109.7 2_557 .
H33A C33 H33B 108.2 . .

loop_
_geom_bond_atom_site_label_1
_geom_bond_atom_site_label_2
_geom_bond_distance
_geom_bond_site_symmetry_2
Cd1 N3 2.235(5) .
Cd1 N1 2.253(6) .
Cd1 O7 2.310(5) .
Cd1 O1 2.314(4) .
Cd1 O5 2.319(4) 2_757
Cd1 O4 2.437(5) 2_757
Cd1 C13 2.722(8) 2_757
O1 C1 1.242(6) .
O2 C1 1.273(6) .
O3 C3 1.370(6) .
O3 H3 0.8200 .
O4 C13 1.264(7) .
O4 Cd1 2.437(5) 2_757
O5 C13 1.244(7) .
O5 Cd1 2.319(4) 2_757
O6 C15 1.372(6) .
O6 H6 0.8200 .
O7 H7A 0.8500 .
O7 H7B 0.8500 .
N1 C24 1.308(7) .
N1 C25 1.326(9) .
N2 C24 1.310(8) .
N2 C26 1.323(9) .
N2 C27 1.478(8) .
N3 C29 1.310(6) .
N3 C31 1.356(7) .
N4 C29 1.335(7) .
N4 C30 1.348(7) .
N4 C32 1.462(7) .
C1 C4 1.496(8) .
C2 C3 1.376(7) .
C2 C7 1.416(7) .
C2 C12 1.513(7) .
C3 C4 1.419(7) .
C4 C5 1.361(7) .
C5 C6 1.415(7) .
C5 H5 0.9300 .
C6 C11 1.407(8) .
C6 C7 1.418(7) .
C7 C8 1.415(8) .
C8 C9 1.364(8) .
C8 H8 0.9300 .
C9 C10 1.410(9) .
C9 H9 0.9300 .
C10 C11 1.344(9) .
C10 H10 0.9300 .
C11 H11 0.9300 .
C12 C14 1.508(8) .
C12 H12A 0.9700 .
C12 H12B 0.9700 .
C13 C16 1.488(8) .
C13 Cd1 2.722(8) 2_757
C14 C15 1.375(8) .
C14 C19 1.436(8) .
C15 C16 1.415(8) .
C16 C17 1.370(7) .
C17 C18 1.392(8) .
C17 H17 0.9300 .
C18 C23 1.422(8) .
C18 C19 1.422(8) .
C19 C20 1.411(8) .
C20 C21 1.367(8) .
C20 H20 0.9300 .
C21 C22 1.402(9) .
C21 H21 0.9300 .
C22 C23 1.353(8) .
C22 H22 0.9300 .
C23 H23 0.9300 .
C24 H24 0.9300 .
C25 C26 1.345(9) .
C25 H25 0.9300 .
C26 H26 0.9300 .
C27 C28 1.464(8) .
C27 H27A 0.9700 .
C27 H27B 0.9700 .
C28 C28 1.549(10) 2_668
C28 H28A 0.9700 .
C28 H28B 0.9700 .
C29 H29 0.9300 .
C30 C31 1.347(8) .
C30 H30 0.9300 .
C31 H31 0.9300 .
C32 C33 1.481(7) .
C32 H32A 0.9700 .
C32 H32B 0.9700 .
C33 C33 1.542(10) 2_557
C33 H33A 0.9700 .
C33 H33B 0.9700 .
